data_4069222
loop_
_publ_author_name
'Steinke, Tobias'
'Shaw, Bryan K.'
'Jong, Howard'
'Patrick, Brian O.'
'Fryzuk, Michael D.'

_publ_section_title
;
 Synthesis and Coordination Chemistry of a Tridentateo-Phenylene-Bridged
 Diphosphine&#x2212;NHC System
;
_journal_issue 9
_journal_name_full Organometallics
_journal_page_first 2830
_journal_paper_doi 10.1021/om9000764
_journal_volume 28
_journal_year 2009
_chemical_formula_moiety 'C29 H41 N2 P2 Pt2, P F6, 0.5(H2 O)'
_chemical_formula_sum 'C29 H41 F6 N2 O0.5 P3 Pt'
_chemical_formula_weight 827.64
_chemical_name_systematic
;
 ?
;
_space_group_IT_number 15
_symmetry_cell_setting monoclinic
_symmetry_space_group_name_Hall '-C 2yc'
_symmetry_space_group_name_H-M 'C 1 2/c 1'
_atom_sites_solution_hydrogens geom
_atom_sites_solution_primary direct
_atom_sites_solution_secondary difmap
_audit_creation_method SHELXL-97
_cell_angle_alpha 90.000(5)
_cell_angle_beta 96.411(5)
_cell_angle_gamma 90.000(5)
_cell_formula_units_Z 8
_cell_length_a 13.144(5)
_cell_length_b 17.286(5)
_cell_length_c 28.256(5)
_cell_measurement_reflns_used 7341
_cell_measurement_temperature 173(2)
_cell_measurement_theta_max 26.5645
_cell_measurement_theta_min 2.3565
_cell_volume 6380(3)
_computing_structure_refinement 'SHELXL-97 (Sheldrick, 1997)'
_diffrn_ambient_temperature 173(2)
_diffrn_measured_fraction_theta_full 0.996
_diffrn_measured_fraction_theta_max 0.996
_diffrn_measurement_device_type 'Bruker X8 Apex 2'
_diffrn_measurement_method 'area detector'
_diffrn_radiation_monochromator graphite
_diffrn_radiation_source 'fine-focus sealed tube'
_diffrn_radiation_type MoK\a
_diffrn_radiation_wavelength 0.71069
_diffrn_reflns_av_R_equivalents 0.0502
_diffrn_reflns_av_sigmaI/netI 0.0462
_diffrn_reflns_limit_h_max 17
_diffrn_reflns_limit_h_min -17
_diffrn_reflns_limit_k_max 22
_diffrn_reflns_limit_k_min -22
_diffrn_reflns_limit_l_max 32
_diffrn_reflns_limit_l_min -37
_diffrn_reflns_number 32621
_diffrn_reflns_theta_full 27.85
_diffrn_reflns_theta_max 27.85
_diffrn_reflns_theta_min 1.95
_exptl_absorpt_coefficient_mu 4.609
_exptl_absorpt_correction_T_max 0.69162
_exptl_absorpt_correction_T_min 0.49986
_exptl_absorpt_correction_type multi-scan
_exptl_crystal_colour yellow
_exptl_crystal_density_diffrn 1.723
_exptl_crystal_density_method 'not measured'
_exptl_crystal_description irregular
_exptl_crystal_F_000 3280
_exptl_crystal_size_max 0.35
_exptl_crystal_size_mid 0.2
_exptl_crystal_size_min 0.08
_refine_diff_density_max 0.904
_refine_diff_density_min -0.604
_refine_diff_density_rms 0.109
_refine_ls_extinction_method none
_refine_ls_goodness_of_fit_ref 0.644
_refine_ls_hydrogen_treatment mixed
_refine_ls_matrix_type full
_refine_ls_number_parameters 366
_refine_ls_number_reflns 7575
_refine_ls_number_restraints 0
_refine_ls_restrained_S_all 0.644
_refine_ls_R_factor_all 0.0433
_refine_ls_R_factor_gt 0.0301
_refine_ls_shift/su_max 0.069
_refine_ls_shift/su_mean 0.007
_refine_ls_structure_factor_coef Fsqd
_refine_ls_weighting_details 'calc w=1/[\s^2^(Fo^2^)+(0.0636P)^2^+88.0165P] where P=(Fo^2^+2Fc^2^)/3'
_refine_ls_weighting_scheme calc
_refine_ls_wR_factor_gt 0.0722
_refine_ls_wR_factor_ref 0.0808
_reflns_number_gt 6123
_reflns_number_total 7575
_reflns_threshold_expression >2sigma(I)
_cod_data_source_file om9000764_si_005.cif
_cod_data_source_block mf682
_cod_depositor_comments
;
The following automatic conversions were performed:

'_symmetry_cell_setting' value 'Monoclinic' changed to 'monoclinic'
according to /home/saulius/struct/CIF-dictionaries/cif_core.dic
dictionary named 'cif_core.dic' version 2.4.2 from 2011-04-26.

Automatic conversion script
Id: cif_fix_values 1715 2011-07-08 13:25:40Z adriana 

2022-02-21
Z value and formula fixed to values more according to usual
chemical conventions.                 miguel
;
_cod_original_formula_sum 'C58 H82 F12 N4 O P6 Pt2'
_cod_original_formula_weight 1655.28
_cod_original_formula_moiety 'C58 H82 F12 N4 O P6 Pt2'
_cod_original_formula_units_Z 4
_cod_original_sg_symbol_H-M C2/c
_cod_database_code 4069222

loop_
_symmetry_equiv_pos_as_xyz
'x, y, z'
'-x, y, -z+1/2'
'x+1/2, y+1/2, z'
'-x+1/2, y+1/2, -z+1/2'
'-x, -y, -z'
'x, -y, z-1/2'
'-x+1/2, -y+1/2, -z'
'x+1/2, -y+1/2, z-1/2'

loop_
_atom_site_label
_atom_site_type_symbol
_atom_site_fract_x
_atom_site_fract_y
_atom_site_fract_z
_atom_site_U_iso_or_equiv
_atom_site_adp_type
_atom_site_occupancy
_atom_site_symmetry_multiplicity
_atom_site_calc_flag
_atom_site_refinement_flags
C01 C 0.4982(3) 0.1962(2) 0.59827(15) 0.0214(8) Uani 1 1 d .
C02 C 0.4979(4) 0.3309(3) 0.6003(2) 0.0374(11) Uani 1 1 d .
H01A H 0.4421 0.3696 0.5965 0.045 Uiso 1 1 calc R
H01B H 0.5574 0.3530 0.6205 0.045 Uiso 1 1 calc R
C03 C 0.5265(4) 0.3053(3) 0.55380(19) 0.0361(11) Uani 1 1 d .
H03A H 0.4708 0.3153 0.5280 0.043 Uiso 1 1 calc R
H03B H 0.5897 0.3313 0.5461 0.043 Uiso 1 1 calc R
C04 C 0.4111(3) 0.2603(2) 0.66081(15) 0.0236(8) Uani 1 1 d .
C05 C 0.4214(4) 0.3277(3) 0.68778(17) 0.0313(10) Uani 1 1 d .
H09 H 0.4648 0.3677 0.6787 0.038 Uiso 1 1 calc R
C06 C 0.3713(4) 0.3379(3) 0.72662(18) 0.0355(11) Uani 1 1 d .
H08 H 0.3798 0.3844 0.7445 0.043 Uiso 1 1 calc R
C07 C 0.3086(4) 0.2810(3) 0.73992(18) 0.0378(11) Uani 1 1 d .
H07 H 0.2740 0.2872 0.7675 0.045 Uiso 1 1 calc R
C08 C 0.2957(4) 0.2147(3) 0.71319(17) 0.0330(10) Uani 1 1 d .
H06 H 0.2502 0.1761 0.7223 0.040 Uiso 1 1 calc R
C09 C 0.3460(3) 0.2019(3) 0.67391(15) 0.0259(9) Uani 1 1 d .
C10 C 0.2805(3) 0.0442(3) 0.68237(15) 0.0275(9) Uani 1 1 d .
H19 H 0.2193 0.0680 0.6946 0.033 Uiso 1 1 calc R
C11 C 0.3601(4) 0.0287(3) 0.72428(17) 0.0387(11) Uani 1 1 d .
H20A H 0.3305 -0.0044 0.7474 0.058 Uiso 1 1 calc R
H20B H 0.3820 0.0778 0.7395 0.058 Uiso 1 1 calc R
H20C H 0.4192 0.0027 0.7131 0.058 Uiso 1 1 calc R
C12 C 0.2474(4) -0.0304(3) 0.65699(18) 0.0343(10) Uani 1 1 d .
H21A H 0.3051 -0.0522 0.6423 0.051 Uiso 1 1 calc R
H21B H 0.1907 -0.0197 0.6323 0.051 Uiso 1 1 calc R
H21C H 0.2249 -0.0674 0.6800 0.051 Uiso 1 1 calc R
C13 C 0.2244(3) 0.1278(3) 0.59454(15) 0.0246(9) Uani 1 1 d .
H16 H 0.2097 0.0768 0.5786 0.030 Uiso 1 1 calc R
C14 C 0.1270(4) 0.1536(3) 0.61308(19) 0.0425(12) Uani 1 1 d .
H17A H 0.1381 0.2036 0.6291 0.064 Uiso 1 1 calc R
H17B H 0.1066 0.1152 0.6358 0.064 Uiso 1 1 calc R
H17C H 0.0728 0.1586 0.5865 0.064 Uiso 1 1 calc R
C15 C 0.2537(4) 0.1831(3) 0.55663(17) 0.0366(11) Uani 1 1 d .
H18A H 0.1984 0.1853 0.5304 0.055 Uiso 1 1 calc R
H18B H 0.3166 0.1649 0.5446 0.055 Uiso 1 1 calc R
H18C H 0.2651 0.2348 0.5704 0.055 Uiso 1 1 calc R
C16 C 0.5963(3) 0.1819(3) 0.52831(15) 0.0261(9) Uani 1 1 d .
C17 C 0.6029(4) 0.2165(3) 0.48507(17) 0.0353(11) Uani 1 1 d .
H15 H 0.5686 0.2642 0.4780 0.042 Uiso 1 1 calc R
C18 C 0.6575(4) 0.1841(4) 0.45210(18) 0.0429(13) Uani 1 1 d .
H14 H 0.6603 0.2088 0.4222 0.052 Uiso 1 1 calc R
C19 C 0.7082(4) 0.1164(4) 0.46180(18) 0.0405(12) Uani 1 1 d .
H13 H 0.7468 0.0938 0.4389 0.049 Uiso 1 1 calc R
C20 C 0.7029(3) 0.0815(3) 0.50461(16) 0.0330(10) Uani 1 1 d .
H12 H 0.7394 0.0346 0.5113 0.040 Uiso 1 1 calc R
C21 C 0.6468(3) 0.1114(3) 0.53863(15) 0.0244(8) Uani 1 1 d .
C22 C 0.7462(3) 0.0934(3) 0.63459(16) 0.0316(10) Uani 1 1 d .
H22 H 0.7497 0.0591 0.6632 0.038 Uiso 1 1 calc R
C23 C 0.8470(4) 0.0854(4) 0.6144(2) 0.0543(17) Uani 1 1 d .
H23A H 0.8463 0.1175 0.5858 0.081 Uiso 1 1 calc R
H23B H 0.8576 0.0312 0.6061 0.081 Uiso 1 1 calc R
H23C H 0.9026 0.1023 0.6381 0.081 Uiso 1 1 calc R
C24 C 0.7298(4) 0.1739(3) 0.65140(19) 0.0442(13) Uani 1 1 d .
H24A H 0.7878 0.1893 0.6743 0.066 Uiso 1 1 calc R
H24B H 0.6666 0.1758 0.6668 0.066 Uiso 1 1 calc R
H24C H 0.7242 0.2093 0.6242 0.066 Uiso 1 1 calc R
C25 C 0.6673(3) -0.0409(3) 0.58045(18) 0.0351(11) Uani 1 1 d .
H25 H 0.7349 -0.0421 0.5674 0.042 Uiso 1 1 calc R
C26 C 0.6763(5) -0.0874(3) 0.6253(2) 0.0571(17) Uani 1 1 d .
H26A H 0.6124 -0.0836 0.6400 0.086 Uiso 1 1 calc R
H26B H 0.7330 -0.0675 0.6474 0.086 Uiso 1 1 calc R
H26C H 0.6894 -0.1416 0.6179 0.086 Uiso 1 1 calc R
C27 C 0.5873(4) -0.0749(3) 0.5434(2) 0.0449(13) Uani 1 1 d .
H27A H 0.6024 -0.1297 0.5387 0.067 Uiso 1 1 calc R
H27B H 0.5884 -0.0471 0.5132 0.067 Uiso 1 1 calc R
H27C H 0.5194 -0.0699 0.5543 0.067 Uiso 1 1 calc R
N01 N 0.4635(3) 0.2578(2) 0.62030(13) 0.0248(7) Uani 1 1 d .
N02 N 0.5431(3) 0.2223(2) 0.56105(13) 0.0252(7) Uani 1 1 d .
P01 P 0.32999(7) 0.11218(6) 0.64119(4) 0.0192(2) Uani 1 1 d .
P02 P 0.63759(8) 0.06004(7) 0.59336(4) 0.0226(2) Uani 1 1 d .
P03 P 0.5000 0.56041(10) 0.7500 0.0280(3) Uani 1 2 d S
P04 P 0.0000 0.0000 0.5000 0.0228(3) Uani 1 2 d S
Pt1 Pt 0.482507(11) 0.084812(9) 0.616239(6) 0.02048(6) Uani 1 1 d .
F01 F 0.5181(3) 0.62369(19) 0.71222(12) 0.0613(10) Uani 1 1 d .
F02 F 0.4819(3) 0.49652(19) 0.78781(12) 0.0608(10) Uani 1 1 d .
F03 F 0.3829(2) 0.5598(3) 0.73241(13) 0.0779(13) Uani 1 1 d .
F04 F 0.0388(2) -0.07661(15) 0.47756(10) 0.0354(6) Uani 1 1 d .
F05 F 0.0962(2) 0.04533(16) 0.48483(11) 0.0388(7) Uani 1 1 d .
F06 F 0.0629(2) -0.02190(16) 0.54931(10) 0.0398(7) Uani 1 1 d .
H100 H 0.473(4) -0.001(3) 0.6290(19) 0.044(15) Uiso 1 1 d .

loop_
_atom_site_aniso_label
_atom_site_aniso_U_11
_atom_site_aniso_U_22
_atom_site_aniso_U_33
_atom_site_aniso_U_23
_atom_site_aniso_U_13
_atom_site_aniso_U_12
C01 0.0132(17) 0.023(2) 0.028(2) 0.0047(16) 0.0030(15) -0.0035(15)
C02 0.044(3) 0.017(2) 0.053(3) 0.007(2) 0.012(2) -0.0013(19)
C03 0.037(3) 0.022(2) 0.051(3) 0.013(2) 0.010(2) 0.0014(19)
C04 0.0139(17) 0.027(2) 0.029(2) -0.0002(17) 0.0008(15) 0.0045(15)
C05 0.031(2) 0.025(2) 0.038(3) -0.0054(19) -0.0012(19) -0.0008(18)
C06 0.035(2) 0.030(2) 0.041(3) -0.012(2) 0.000(2) 0.007(2)
C07 0.038(3) 0.042(3) 0.035(3) -0.009(2) 0.011(2) 0.004(2)
C08 0.034(2) 0.031(2) 0.036(3) -0.004(2) 0.0095(19) 0.0004(19)
C09 0.021(2) 0.027(2) 0.029(2) 0.0001(17) 0.0005(16) 0.0021(16)
C10 0.023(2) 0.033(2) 0.028(2) 0.0028(18) 0.0074(16) -0.0032(18)
C11 0.045(3) 0.042(3) 0.029(2) 0.008(2) 0.003(2) 0.001(2)
C12 0.036(3) 0.028(2) 0.041(3) 0.002(2) 0.013(2) -0.006(2)
C13 0.0178(19) 0.029(2) 0.027(2) -0.0025(17) 0.0004(15) 0.0008(16)
C14 0.022(2) 0.058(4) 0.046(3) 0.000(3) 0.000(2) 0.004(2)
C15 0.029(2) 0.051(3) 0.029(2) 0.013(2) -0.0011(18) -0.001(2)
C16 0.0173(19) 0.036(2) 0.025(2) -0.0019(18) 0.0019(15) -0.0078(17)
C17 0.031(2) 0.040(3) 0.036(3) 0.007(2) 0.0053(19) -0.008(2)
C18 0.038(3) 0.062(4) 0.029(3) 0.001(2) 0.008(2) -0.014(3)
C19 0.026(2) 0.066(4) 0.031(3) -0.013(2) 0.0109(19) -0.009(2)
C20 0.021(2) 0.049(3) 0.029(2) -0.006(2) 0.0035(17) 0.001(2)
C21 0.0159(18) 0.031(2) 0.026(2) -0.0001(17) 0.0019(15) -0.0067(16)
C22 0.021(2) 0.048(3) 0.025(2) -0.003(2) 0.0004(16) 0.0000(19)
C23 0.019(2) 0.107(6) 0.036(3) -0.012(3) 0.0015(19) -0.005(3)
C24 0.029(2) 0.062(4) 0.041(3) -0.012(3) -0.001(2) -0.008(2)
C25 0.025(2) 0.035(3) 0.047(3) -0.001(2) 0.010(2) 0.0113(19)
C26 0.061(4) 0.040(3) 0.072(4) 0.012(3) 0.013(3) 0.029(3)
C27 0.033(3) 0.040(3) 0.062(4) -0.013(3) 0.009(2) 0.000(2)
N01 0.0225(17) 0.0195(17) 0.0325(19) -0.0015(14) 0.0040(14) -0.0026(14)
N02 0.0239(17) 0.0229(18) 0.0289(19) 0.0055(14) 0.0030(14) -0.0018(14)
P01 0.0150(4) 0.0201(5) 0.0231(5) 0.0006(4) 0.0045(4) -0.0004(4)
P02 0.0145(5) 0.0282(6) 0.0254(5) 0.0003(4) 0.0032(4) 0.0019(4)
P03 0.0274(8) 0.0299(8) 0.0272(8) 0.000 0.0056(6) 0.000
P04 0.0215(7) 0.0222(7) 0.0252(8) 0.0024(6) 0.0056(6) 0.0011(6)
Pt1 0.01557(8) 0.01964(8) 0.02689(9) 0.00209(6) 0.00526(5) 0.00075(6)
F01 0.110(3) 0.0388(18) 0.0398(18) 0.0057(14) 0.0290(18) -0.0130(19)
F02 0.095(3) 0.0424(19) 0.046(2) 0.0170(15) 0.0109(18) -0.0039(18)
F03 0.0300(17) 0.158(4) 0.045(2) 0.020(2) -0.0001(14) 0.000(2)
F04 0.0487(17) 0.0250(14) 0.0353(15) 0.0012(11) 0.0164(12) 0.0061(12)
F05 0.0287(14) 0.0304(15) 0.0595(19) 0.0097(13) 0.0143(13) -0.0017(11)
F06 0.0493(17) 0.0335(16) 0.0335(15) 0.0041(12) -0.0082(12) 0.0001(13)

loop_
_atom_type_symbol
_atom_type_description
_atom_type_scat_dispersion_real
_atom_type_scat_dispersion_imag
_atom_type_scat_source
C C 0.0033 0.0016 'International Tables Vol C Tables 4.2.6.8 and 6.1.1.4'
H H 0.0000 0.0000 'International Tables Vol C Tables 4.2.6.8 and 6.1.1.4'
N N 0.0061 0.0033 'International Tables Vol C Tables 4.2.6.8 and 6.1.1.4'
P P 0.1023 0.0942 'International Tables Vol C Tables 4.2.6.8 and 6.1.1.4'
Pt Pt -1.7033 8.3905 'International Tables Vol C Tables 4.2.6.8 and 6.1.1.4'
F F 0.0171 0.0103 'International Tables Vol C Tables 4.2.6.8 and 6.1.1.4'
O O 0.0106 0.0060 'International Tables Vol C Tables 4.2.6.8 and 6.1.1.4'

loop_
_geom_angle_atom_site_label_1
_geom_angle_atom_site_label_2
_geom_angle_atom_site_label_3
_geom_angle
_geom_angle_site_symmetry_1
_geom_angle_site_symmetry_3
N01 C01 N02 107.4(4) . .
N01 C01 Pt1 126.5(3) . .
N02 C01 Pt1 126.0(3) . .
C03 C02 N01 101.7(4) . .
C03 C02 H01A 111.4 . .
N01 C02 H01A 111.4 . .
C03 C02 H01B 111.4 . .
N01 C02 H01B 111.4 . .
H01A C02 H01B 109.3 . .
N02 C03 C02 102.7(4) . .
N02 C03 H03A 111.2 . .
C02 C03 H03A 111.2 . .
N02 C03 H03B 111.2 . .
C02 C03 H03B 111.2 . .
H03A C03 H03B 109.1 . .
C09 C04 C05 119.0(4) . .
C09 C04 N01 124.4(4) . .
C05 C04 N01 116.5(4) . .
C06 C05 C04 121.8(5) . .
C06 C05 H09 119.1 . .
C04 C05 H09 119.1 . .
C07 C06 C05 119.6(4) . .
C07 C06 H08 120.2 . .
C05 C06 H08 120.2 . .
C06 C07 C08 119.5(5) . .
C06 C07 H07 120.3 . .
C08 C07 H07 120.3 . .
C09 C08 C07 122.6(5) . .
C09 C08 H06 118.7 . .
C07 C08 H06 118.7 . .
C08 C09 C04 117.5(4) . .
C08 C09 P01 120.9(4) . .
C04 C09 P01 121.6(3) . .
C11 C10 C12 110.9(4) . .
C11 C10 P01 110.4(3) . .
C12 C10 P01 110.5(3) . .
C11 C10 H19 108.3 . .
C12 C10 H19 108.3 . .
P01 C10 H19 108.3 . .
C10 C11 H20A 109.5 . .
C10 C11 H20B 109.5 . .
H20A C11 H20B 109.5 . .
C10 C11 H20C 109.5 . .
H20A C11 H20C 109.5 . .
H20B C11 H20C 109.5 . .
C10 C12 H21A 109.5 . .
C10 C12 H21B 109.5 . .
H21A C12 H21B 109.5 . .
C10 C12 H21C 109.5 . .
H21A C12 H21C 109.5 . .
H21B C12 H21C 109.5 . .
C14 C13 C15 110.7(4) . .
C14 C13 P01 113.6(3) . .
C15 C13 P01 111.8(3) . .
C14 C13 H16 106.8 . .
C15 C13 H16 106.8 . .
P01 C13 H16 106.8 . .
C13 C14 H17A 109.5 . .
C13 C14 H17B 109.5 . .
H17A C14 H17B 109.5 . .
C13 C14 H17C 109.5 . .
H17A C14 H17C 109.5 . .
H17B C14 H17C 109.5 . .
C13 C15 H18A 109.5 . .
C13 C15 H18B 109.5 . .
H18A C15 H18B 109.5 . .
C13 C15 H18C 109.5 . .
H18A C15 H18C 109.5 . .
H18B C15 H18C 109.5 . .
C17 C16 N02 117.1(4) . .
C17 C16 C21 119.2(4) . .
N02 C16 C21 123.6(4) . .
C18 C17 C16 121.5(5) . .
C18 C17 H15 119.2 . .
C16 C17 H15 119.2 . .
C19 C18 C17 120.0(5) . .
C19 C18 H14 120.0 . .
C17 C18 H14 120.0 . .
C20 C19 C18 119.3(5) . .
C20 C19 H13 120.4 . .
C18 C19 H13 120.4 . .
C19 C20 C21 122.6(5) . .
C19 C20 H12 118.7 . .
C21 C20 H12 118.7 . .
C20 C21 C16 117.4(4) . .
C20 C21 P02 120.5(4) . .
C16 C21 P02 122.1(3) . .
C24 C22 C23 111.7(4) . .
C24 C22 P02 111.4(3) . .
C23 C22 P02 112.7(3) . .
C24 C22 H22 106.9 . .
C23 C22 H22 106.9 . .
P02 C22 H22 106.9 . .
C22 C23 H23A 109.5 . .
C22 C23 H23B 109.5 . .
H23A C23 H23B 109.5 . .
C22 C23 H23C 109.5 . .
H23A C23 H23C 109.5 . .
H23B C23 H23C 109.5 . .
C22 C24 H24A 109.5 . .
C22 C24 H24B 109.5 . .
H24A C24 H24B 109.5 . .
C22 C24 H24C 109.5 . .
H24A C24 H24C 109.5 . .
H24B C24 H24C 109.5 . .
C26 C25 C27 111.1(5) . .
C26 C25 P02 110.0(4) . .
C27 C25 P02 111.1(3) . .
C26 C25 H25 108.2 . .
C27 C25 H25 108.2 . .
P02 C25 H25 108.2 . .
C25 C26 H26A 109.5 . .
C25 C26 H26B 109.5 . .
H26A C26 H26B 109.5 . .
C25 C26 H26C 109.5 . .
H26A C26 H26C 109.5 . .
H26B C26 H26C 109.5 . .
C25 C27 H27A 109.5 . .
C25 C27 H27B 109.5 . .
H27A C27 H27B 109.5 . .
C25 C27 H27C 109.5 . .
H27A C27 H27C 109.5 . .
H27B C27 H27C 109.5 . .
C01 N01 C04 128.9(4) . .
C01 N01 C02 111.6(4) . .
C04 N01 C02 119.1(4) . .
C01 N02 C16 130.1(4) . .
C01 N02 C03 111.6(4) . .
C16 N02 C03 118.2(4) . .
C09 P01 C10 104.9(2) . .
C09 P01 C13 106.16(19) . .
C10 P01 C13 105.0(2) . .
C09 P01 Pt1 106.52(14) . .
C10 P01 Pt1 117.28(15) . .
C13 P01 Pt1 115.94(14) . .
C21 P02 C25 105.2(2) . .
C21 P02 C22 105.6(2) . .
C25 P02 C22 104.9(2) . .
C21 P02 Pt1 107.67(14) . .
C25 P02 Pt1 117.30(16) . .
C22 P02 Pt1 115.13(15) . .
F01 P03 F01 91.3(3) 2_656 .
F01 P03 F03 90.4(2) 2_656 2_656
F01 P03 F03 90.1(2) . 2_656
F01 P03 F03 90.1(2) 2_656 .
F01 P03 F03 90.4(2) . .
F03 P03 F03 179.2(4) 2_656 .
F01 P03 F02 179.7(2) 2_656 2_656
F01 P03 F02 88.93(18) . 2_656
F03 P03 F02 89.6(2) 2_656 2_656
F03 P03 F02 89.9(2) . 2_656
F01 P03 F02 88.93(18) 2_656 .
F01 P03 F02 179.7(2) . .
F03 P03 F02 89.9(2) 2_656 .
F03 P03 F02 89.6(2) . .
F02 P03 F02 90.8(3) 2_656 .
F04 P04 F04 180.00(18) 5_556 .
F04 P04 F06 90.41(15) 5_556 .
F04 P04 F06 89.59(15) . .
F04 P04 F06 89.59(15) 5_556 5_556
F04 P04 F06 90.41(15) . 5_556
F06 P04 F06 180.00(11) . 5_556
F04 P04 F05 89.82(15) 5_556 .
F04 P04 F05 90.18(15) . .
F06 P04 F05 90.14(16) . .
F06 P04 F05 89.86(15) 5_556 .
F04 P04 F05 90.18(15) 5_556 5_556
F04 P04 F05 89.82(15) . 5_556
F06 P04 F05 89.86(15) . 5_556
F06 P04 F05 90.14(15) 5_556 5_556
F05 P04 F05 180.0(2) . 5_556
C01 Pt1 P01 89.86(12) . .
C01 Pt1 P02 89.32(12) . .
P01 Pt1 P02 178.00(4) . .
C01 Pt1 H100 179(2) . .
P01 Pt1 H100 92(2) . .
P02 Pt1 H100 89(2) . .

loop_
_geom_bond_atom_site_label_1
_geom_bond_atom_site_label_2
_geom_bond_distance
_geom_bond_site_symmetry_2
C01 N01 1.339(6) .
C01 N02 1.341(5) .
C01 Pt1 2.008(4) .
C02 C03 1.475(7) .
C02 N01 1.476(6) .
C02 H01A 0.9900 .
C02 H01B 0.9900 .
C03 N02 1.461(6) .
C03 H03A 0.9900 .
C03 H03B 0.9900 .
C04 C09 1.399(6) .
C04 C05 1.392(6) .
C04 N01 1.401(5) .
C05 C06 1.353(7) .
C05 H09 0.9500 .
C06 C07 1.363(7) .
C06 H08 0.9500 .
C07 C08 1.373(7) .
C07 H07 0.9500 .
C08 C09 1.371(6) .
C08 H06 0.9500 .
C09 P01 1.806(5) .
C10 C11 1.513(6) .
C10 C12 1.514(6) .
C10 P01 1.824(4) .
C10 H19 1.0000 .
C11 H20A 0.9800 .
C11 H20B 0.9800 .
C11 H20C 0.9800 .
C12 H21A 0.9800 .
C12 H21B 0.9800 .
C12 H21C 0.9800 .
C13 C14 1.504(6) .
C13 C15 1.517(6) .
C13 P01 1.824(4) .
C13 H16 1.0000 .
C14 H17A 0.9800 .
C14 H17B 0.9800 .
C14 H17C 0.9800 .
C15 H18A 0.9800 .
C15 H18B 0.9800 .
C15 H18C 0.9800 .
C16 C17 1.371(6) .
C16 N02 1.405(6) .
C16 C21 1.404(6) .
C17 C18 1.358(7) .
C17 H15 0.9500 .
C18 C19 1.359(8) .
C18 H14 0.9500 .
C19 C20 1.361(7) .
C19 H13 0.9500 .
C20 C21 1.376(6) .
C20 H12 0.9500 .
C21 P02 1.799(4) .
C22 C24 1.494(7) .
C22 C23 1.506(7) .
C22 P02 1.832(4) .
C22 H22 1.0000 .
C23 H23A 0.9800 .
C23 H23B 0.9800 .
C23 H23C 0.9800 .
C24 H24A 0.9800 .
C24 H24B 0.9800 .
C24 H24C 0.9800 .
C25 C26 1.494(8) .
C25 C27 1.518(7) .
C25 P02 1.833(5) .
C25 H25 1.0000 .
C26 H26A 0.9800 .
C26 H26B 0.9800 .
C26 H26C 0.9800 .
C27 H27A 0.9800 .
C27 H27B 0.9800 .
C27 H27C 0.9800 .
P01 Pt1 2.2484(12) .
P02 Pt1 2.2474(13) .
P03 F01 1.565(3) 2_656
P03 F01 1.565(3) .
P03 F03 1.564(3) 2_656
P03 F03 1.564(3) .
P03 F02 1.573(3) 2_656
P03 F02 1.573(3) .
P04 F04 1.577(3) 5_556
P04 F04 1.577(3) .
P04 F06 1.584(3) .
P04 F06 1.584(3) 5_556
P04 F05 1.587(3) .
P04 F05 1.587(3) 5_556
Pt1 H100 1.53(5) .

loop_
_geom_torsion_atom_site_label_1
_geom_torsion_atom_site_label_2
_geom_torsion_atom_site_label_3
_geom_torsion_atom_site_label_4
_geom_torsion
N01 C02 C03 N02 -21.1(5)
C09 C04 C05 C06 0.9(6)
N01 C04 C05 C06 177.5(4)
C04 C05 C06 C07 -0.2(7)
C05 C06 C07 C08 -1.2(7)
C06 C07 C08 C09 1.9(8)
C07 C08 C09 C04 -1.2(7)
C07 C08 C09 P01 177.7(4)
C05 C04 C09 C08 -0.2(6)
N01 C04 C09 C08 -176.5(4)
C05 C04 C09 P01 -179.1(3)
N01 C04 C09 P01 4.6(6)
N02 C16 C17 C18 176.3(4)
C21 C16 C17 C18 -0.2(7)
C16 C17 C18 C19 -0.8(8)
C17 C18 C19 C20 0.4(7)
C18 C19 C20 C21 1.0(7)
C19 C20 C21 C16 -1.9(7)
C19 C20 C21 P02 176.9(4)
C17 C16 C21 C20 1.5(6)
N02 C16 C21 C20 -174.7(4)
C17 C16 C21 P02 -177.2(3)
N02 C16 C21 P02 6.5(6)
N02 C01 N01 C04 179.8(4)
Pt1 C01 N01 C04 1.4(6)
N02 C01 N01 C02 -7.3(5)
Pt1 C01 N01 C02 174.3(3)
C09 C04 N01 C01 -30.0(6)
C05 C04 N01 C01 153.6(4)
C09 C04 N01 C02 157.6(4)
C05 C04 N01 C02 -18.8(5)
C03 C02 N01 C01 18.7(5)
C03 C02 N01 C04 -167.7(4)
N01 C01 N02 C16 176.0(4)
Pt1 C01 N02 C16 -5.6(6)
N01 C01 N02 C03 -7.8(5)
Pt1 C01 N02 C03 170.6(3)
C17 C16 N02 C01 157.6(4)
C21 C16 N02 C01 -26.2(7)
C17 C16 N02 C03 -18.4(6)
C21 C16 N02 C03 157.8(4)
C02 C03 N02 C01 19.2(5)
C02 C03 N02 C16 -164.1(4)
C08 C09 P01 C10 -19.4(4)
C04 C09 P01 C10 159.5(3)
C08 C09 P01 C13 91.5(4)
C04 C09 P01 C13 -89.6(4)
C08 C09 P01 Pt1 -144.4(3)
C04 C09 P01 Pt1 34.5(4)
C11 C10 P01 C09 -66.0(4)
C12 C10 P01 C09 170.9(3)
C11 C10 P01 C13 -177.6(3)
C12 C10 P01 C13 59.2(4)
C11 C10 P01 Pt1 51.9(4)
C12 C10 P01 Pt1 -71.2(3)
C14 C13 P01 C09 -56.2(4)
C15 C13 P01 C09 69.9(4)
C14 C13 P01 C10 54.5(4)
C15 C13 P01 C10 -179.4(3)
C14 C13 P01 Pt1 -174.3(3)
C15 C13 P01 Pt1 -48.2(4)
C20 C21 P02 C25 -21.7(4)
C16 C21 P02 C25 157.0(3)
C20 C21 P02 C22 89.0(4)
C16 C21 P02 C22 -92.3(4)
C20 C21 P02 Pt1 -147.5(3)
C16 C21 P02 Pt1 31.2(4)
C26 C25 P02 C21 172.1(4)
C27 C25 P02 C21 -64.5(4)
C26 C25 P02 C22 61.0(4)
C27 C25 P02 C22 -175.6(4)
C26 C25 P02 Pt1 -68.2(4)
C27 C25 P02 Pt1 55.2(4)
C24 C22 P02 C21 73.2(4)
C23 C22 P02 C21 -53.3(5)
C24 C22 P02 C25 -175.9(4)
C23 C22 P02 C25 57.6(5)
C24 C22 P02 Pt1 -45.4(4)
C23 C22 P02 Pt1 -171.9(4)
N01 C01 Pt1 P01 33.1(3)
N02 C01 Pt1 P01 -145.0(3)
N01 C01 Pt1 P02 -145.1(3)
N02 C01 Pt1 P02 36.8(3)
C09 P01 Pt1 C01 -42.84(19)
C10 P01 Pt1 C01 -159.8(2)
C13 P01 Pt1 C01 75.0(2)
C09 P01 Pt1 P02 23.2(12)
C10 P01 Pt1 P02 -93.8(12)
C13 P01 Pt1 P02 141.0(11)
C21 P02 Pt1 C01 -42.21(19)
C25 P02 Pt1 C01 -160.5(2)
C22 P02 Pt1 C01 75.3(2)
C21 P02 Pt1 P01 -108.2(11)
C25 P02 Pt1 P01 133.5(11)
C22 P02 Pt1 P01 9.2(12)
